data_2234461
loop_
_publ_author_name
'Xie, Yu-Zhong'
'Jin, Jing-Yi'
'Qu, Xiao-Chun'

_publ_section_title
;
 Polymorph of 4-(carbazol-9-yl)benzonitrile
;
_journal_coeditor_code XU5478
_journal_issue 4
_journal_name_full 'Acta Crystallographica Section E'
_journal_page_first o1199
_journal_paper_doi 10.1107/S1600536812012457
_journal_volume 68
_journal_year 2012
_chemical_formula_iupac 'C19 H12 N2'
_chemical_formula_moiety 'C19 H12 N2'
_chemical_formula_sum 'C19 H12 N2'
_chemical_formula_weight 268.31
_chemical_name_systematic
;
4-(carbazol-9-yl)benzonitrile
;
_space_group_IT_number 14
_symmetry_cell_setting monoclinic
_symmetry_space_group_name_Hall '-P 2ybc'
_symmetry_space_group_name_H-M 'P 1 21/c 1'
_atom_sites_solution_hydrogens geom
_atom_sites_solution_primary direct
_atom_sites_solution_secondary difmap
_audit_creation_method SHELXL-97
_cell_angle_alpha 90.000(3)
_cell_angle_beta 93.088(3)
_cell_angle_gamma 90.000(4)
_cell_formula_units_Z 8
_cell_length_a 15.5780(17)
_cell_length_b 8.054(3)
_cell_length_c 23.078(5)
_cell_measurement_reflns_used 13972
_cell_measurement_temperature 293(2)
_cell_measurement_theta_max 25.3
_cell_measurement_theta_min 1.31
_cell_volume 2891.3(13)
_computing_cell_refinement 'SAINT (Bruker, 2007)'
_computing_data_collection 'APEX2 (Bruker, 2007)'
_computing_data_reduction 'SAINT (Bruker, 2007)'
_computing_molecular_graphics 'SHELXTL (Sheldrick, 2008)'
_computing_publication_material 'SHELXTL (Sheldrick, 2008)'
_computing_structure_refinement 'SHELXTL (Sheldrick, 2008)'
_computing_structure_solution 'SHELXTL (Sheldrick, 2008)'
_diffrn_ambient_temperature 293(2)
_diffrn_measured_fraction_theta_full 0.996
_diffrn_measured_fraction_theta_max 0.995
_diffrn_measurement_device_type 'Bruker SMART APEXII CCD area-detector'
_diffrn_measurement_method '\f and \w scans'
_diffrn_radiation_monochromator graphite
_diffrn_radiation_source 'fine-focus sealed tube'
_diffrn_radiation_type MoK\a
_diffrn_radiation_wavelength 0.71069
_diffrn_reflns_av_R_equivalents 0.0591
_diffrn_reflns_av_sigmaI/netI 0.0800
_diffrn_reflns_limit_h_max 18
_diffrn_reflns_limit_h_min -14
_diffrn_reflns_limit_k_max 9
_diffrn_reflns_limit_k_min -9
_diffrn_reflns_limit_l_max 27
_diffrn_reflns_limit_l_min -27
_diffrn_reflns_number 13972
_diffrn_reflns_theta_full 25.00
_diffrn_reflns_theta_max 25.03
_diffrn_reflns_theta_min 1.31
_diffrn_standards_interval_time 0
_diffrn_standards_number 0
_exptl_absorpt_coefficient_mu 0.073
_exptl_absorpt_correction_type none
_exptl_crystal_colour block
_exptl_crystal_density_diffrn 1.233
_exptl_crystal_density_method 'not measured'
_exptl_crystal_description yellow
_exptl_crystal_F_000 1120
_exptl_crystal_size_max 0.42
_exptl_crystal_size_mid 0.24
_exptl_crystal_size_min 0.20
_refine_diff_density_max 0.429
_refine_diff_density_min -0.184
_refine_ls_extinction_coef 0.0065(11)
_refine_ls_extinction_expression Fc^*^=kFc[1+0.001xFc^2^\l^3^/sin(2\q)]^-1/4^
_refine_ls_extinction_method 'SHELXTL (Sheldrick, 2008)'
_refine_ls_goodness_of_fit_ref 0.971
_refine_ls_hydrogen_treatment constr
_refine_ls_matrix_type full
_refine_ls_number_parameters 380
_refine_ls_number_reflns 5092
_refine_ls_number_restraints 0
_refine_ls_restrained_S_all 0.971
_refine_ls_R_factor_all 0.1476
_refine_ls_R_factor_gt 0.0567
_refine_ls_shift/su_max 0.001
_refine_ls_shift/su_mean 0.000
_refine_ls_structure_factor_coef Fsqd
_refine_ls_weighting_details 'calc w=1/[\s^2^(Fo^2^)+(0.0955P)^2^+0.0000P] where P=(Fo^2^+2Fc^2^)/3'
_refine_ls_weighting_scheme calc
_refine_ls_wR_factor_gt 0.1438
_refine_ls_wR_factor_ref 0.1918
_reflns_number_gt 2310
_reflns_number_total 5092
_reflns_threshold_expression I>2\s(I)
_cod_data_source_file xu5478.cif
_cod_data_source_block I
_cod_original_cell_volume 2891.3(14)
_cod_original_sg_symbol_H-M 'P 21/c'
_cod_database_code 2234461
_cod_database_fobs_code 2234461

loop_
_symmetry_equiv_pos_as_xyz
'x, y, z'
'-x, y+1/2, -z+1/2'
'-x, -y, -z'
'x, -y-1/2, z-1/2'

loop_
_atom_site_type_symbol
_atom_site_label
_atom_site_fract_x
_atom_site_fract_y
_atom_site_fract_z
_atom_site_U_iso_or_equiv
_atom_site_adp_type
_atom_site_calc_flag
_atom_site_refinement_flags
_atom_site_occupancy
_atom_site_symmetry_multiplicity
C C1 0.0794(2) 0.5654(4) 0.17499(15) 0.0637(9) Uani d . 1 1
C C2 0.0258(2) 0.6956(4) 0.18921(16) 0.0673(9) Uani d . 1 1
C C3 0.0519(3) 0.8042(5) 0.23307(18) 0.0868(12) Uani d . 1 1
H H3 0.0169 0.8921 0.2430 0.104 Uiso calc R 1 1
C C4 0.1299(3) 0.7801(5) 0.26158(18) 0.0924(13) Uani d . 1 1
H H4 0.1476 0.8523 0.2913 0.111 Uiso calc R 1 1
C C5 0.1838(3) 0.6496(5) 0.24714(16) 0.0849(12) Uani d . 1 1
H H5 0.2370 0.6369 0.2669 0.102 Uiso calc R 1 1
C C6 0.1586(2) 0.5398(4) 0.20384(16) 0.0756(10) Uani d . 1 1
H H6 0.1936 0.4514 0.1943 0.091 Uiso calc R 1 1
C C7 -0.0514(2) 0.6817(4) 0.15240(16) 0.0697(10) Uani d . 1 1
C C8 -0.0415(2) 0.5434(5) 0.11718(16) 0.0703(10) Uani d . 1 1
C C9 -0.1045(3) 0.4963(5) 0.07474(17) 0.0862(12) Uani d . 1 1
H H9 -0.0969 0.4044 0.0511 0.103 Uiso calc R 1 1
C C10 -0.1774(3) 0.5906(6) 0.0694(2) 0.1009(14) Uani d . 1 1
H H10 -0.2202 0.5617 0.0416 0.121 Uiso calc R 1 1
C C11 -0.1896(3) 0.7281(6) 0.1041(2) 0.1031(15) Uani d . 1 1
H H11 -0.2402 0.7890 0.0996 0.124 Uiso calc R 1 1
C C12 -0.1266(3) 0.7750(5) 0.1455(2) 0.0919(13) Uani d . 1 1
H H12 -0.1345 0.8679 0.1686 0.110 Uiso calc R 1 1
C C13 0.0687(2) 0.3197(4) 0.10821(14) 0.0626(9) Uani d . 1 1
C C14 0.0166(3) 0.1809(5) 0.10756(18) 0.0881(12) Uani d . 1 1
H H14 -0.0386 0.1875 0.1208 0.106 Uiso calc R 1 1
C C15 0.0473(3) 0.0313(5) 0.08692(18) 0.0912(12) Uani d . 1 1
H H15 0.0122 -0.0621 0.0858 0.109 Uiso calc R 1 1
C C16 0.1285(2) 0.0206(4) 0.06828(15) 0.0703(10) Uani d . 1 1
C C17 0.1788(3) 0.1584(5) 0.06795(18) 0.0899(13) Uani d . 1 1
H H17 0.2338 0.1512 0.0545 0.108 Uiso calc R 1 1
C C18 0.1491(3) 0.3089(5) 0.08743(17) 0.0847(12) Uani d . 1 1
H H18 0.1837 0.4028 0.0864 0.102 Uiso calc R 1 1
C C19 0.1611(3) -0.1367(6) 0.04958(19) 0.0955(13) Uani d . 1 1
C C20 0.3968(2) 0.0673(4) 0.18137(13) 0.0583(9) Uani d . 1 1
C C21 0.3155(2) 0.0319(4) 0.19946(15) 0.0684(9) Uani d . 1 1
H H21 0.2838 -0.0573 0.1843 0.082 Uiso calc R 1 1
C C22 0.2836(3) 0.1345(5) 0.24091(16) 0.0791(11) Uani d . 1 1
H H22 0.2290 0.1142 0.2537 0.095 Uiso calc R 1 1
C C23 0.3305(3) 0.2667(5) 0.26402(16) 0.0812(11) Uani d . 1 1
H H23 0.3078 0.3311 0.2930 0.097 Uiso calc R 1 1
C C24 0.4100(3) 0.3044(4) 0.24484(14) 0.0706(10) Uani d . 1 1
H H24 0.4407 0.3949 0.2600 0.085 Uiso calc R 1 1
C C25 0.4441(2) 0.2052(4) 0.20239(13) 0.0581(9) Uani d . 1 1
C C26 0.5215(2) 0.0739(4) 0.13402(13) 0.0564(8) Uani d . 1 1
C C27 0.5904(2) 0.0393(4) 0.10028(14) 0.0654(9) Uani d . 1 1
H H27 0.5909 -0.0550 0.0770 0.078 Uiso calc R 1 1
C C28 0.6580(2) 0.1497(5) 0.10251(16) 0.0776(11) Uani d . 1 1
H H28 0.7049 0.1297 0.0802 0.093 Uiso calc R 1 1
C C29 0.6576(3) 0.2910(5) 0.13759(17) 0.0818(11) Uani d . 1 1
H H29 0.7033 0.3652 0.1375 0.098 Uiso calc R 1 1
C C30 0.5904(3) 0.3214(5) 0.17211(15) 0.0744(11) Uani d . 1 1
H H30 0.5910 0.4149 0.1957 0.089 Uiso calc R 1 1
C C31 0.5218(2) 0.2119(4) 0.17159(13) 0.0574(8) Uani d . 1 1
C C32 0.4241(2) -0.1677(4) 0.11298(13) 0.0557(8) Uani d . 1 1
C C33 0.3985(2) -0.3007(4) 0.14558(14) 0.0652(9) Uani d . 1 1
H H33 0.3923 -0.2882 0.1852 0.078 Uiso calc R 1 1
C C34 0.3822(2) -0.4510(4) 0.11962(15) 0.0669(9) Uani d . 1 1
H H34 0.3643 -0.5400 0.1416 0.080 Uiso calc R 1 1
C C35 0.39242(19) -0.4711(4) 0.06052(14) 0.0566(8) Uani d . 1 1
C C36 0.4157(2) -0.3374(4) 0.02797(14) 0.0624(9) Uani d . 1 1
H H36 0.4215 -0.3497 -0.0117 0.075 Uiso calc R 1 1
C C37 0.4304(2) -0.1855(4) 0.05374(13) 0.0608(9) Uani d . 1 1
H H37 0.4446 -0.0946 0.0313 0.073 Uiso calc R 1 1
C C38 0.3810(2) -0.6316(5) 0.03491(15) 0.0669(10) Uani d . 1 1
N N1 0.1879(3) -0.2599(5) 0.0349(2) 0.1307(16) Uani d . 1 1
N N2 0.03835(18) 0.4708(3) 0.13070(12) 0.0674(8) Uani d . 1 1
N N3 0.3724(2) -0.7593(4) 0.01431(15) 0.0902(10) Uani d . 1 1
N N4 0.44459(17) -0.0136(3) 0.13990(11) 0.0588(7) Uani d . 1 1

loop_
_atom_site_aniso_label
_atom_site_aniso_U_11
_atom_site_aniso_U_22
_atom_site_aniso_U_33
_atom_site_aniso_U_12
_atom_site_aniso_U_13
_atom_site_aniso_U_23
C1 0.077(3) 0.051(2) 0.064(2) -0.005(2) 0.0096(19) 0.0006(18)
C2 0.079(3) 0.051(2) 0.073(2) 0.000(2) 0.020(2) 0.001(2)
C3 0.105(3) 0.069(3) 0.089(3) -0.002(3) 0.025(2) -0.011(2)
C4 0.117(4) 0.078(3) 0.084(3) -0.023(3) 0.021(3) -0.022(2)
C5 0.092(3) 0.081(3) 0.082(3) -0.012(2) 0.004(2) -0.008(2)
C6 0.084(3) 0.061(2) 0.083(3) -0.001(2) 0.008(2) -0.007(2)
C7 0.080(3) 0.057(2) 0.075(2) 0.008(2) 0.023(2) 0.009(2)
C8 0.069(2) 0.067(3) 0.075(2) 0.005(2) 0.012(2) 0.012(2)
C9 0.080(3) 0.092(3) 0.087(3) 0.010(2) -0.001(2) 0.004(2)
C10 0.075(3) 0.118(4) 0.110(4) 0.012(3) 0.001(2) 0.015(3)
C11 0.086(3) 0.102(4) 0.123(4) 0.024(3) 0.022(3) 0.023(3)
C12 0.098(3) 0.077(3) 0.103(3) 0.012(3) 0.033(3) 0.014(2)
C13 0.068(2) 0.054(2) 0.067(2) -0.0026(19) 0.0122(18) 0.0004(18)
C14 0.083(3) 0.074(3) 0.110(3) -0.005(2) 0.032(2) -0.001(2)
C15 0.100(3) 0.061(3) 0.114(3) -0.011(2) 0.021(3) -0.001(2)
C16 0.070(3) 0.060(3) 0.082(2) -0.002(2) 0.0149(19) -0.006(2)
C17 0.082(3) 0.076(3) 0.115(3) -0.008(2) 0.030(2) -0.013(3)
C18 0.095(3) 0.061(3) 0.100(3) -0.015(2) 0.023(2) -0.009(2)
C19 0.090(3) 0.082(3) 0.115(3) 0.005(3) 0.011(3) -0.021(3)
C20 0.083(3) 0.045(2) 0.0468(18) 0.0096(18) -0.0018(17) 0.0031(16)
C21 0.077(3) 0.060(2) 0.068(2) 0.004(2) 0.0014(19) -0.0002(19)
C22 0.084(3) 0.078(3) 0.076(3) 0.016(2) 0.010(2) 0.000(2)
C23 0.102(3) 0.073(3) 0.068(2) 0.024(3) 0.006(2) -0.007(2)
C24 0.098(3) 0.056(2) 0.057(2) 0.010(2) -0.006(2) -0.0056(18)
C25 0.080(2) 0.048(2) 0.0455(18) 0.0069(18) -0.0099(17) 0.0005(16)
C26 0.070(2) 0.051(2) 0.0469(18) 0.0002(18) -0.0045(16) 0.0065(16)
C27 0.077(3) 0.064(2) 0.055(2) 0.002(2) 0.0015(18) 0.0061(17)
C28 0.074(3) 0.086(3) 0.072(2) 0.000(2) 0.0035(19) 0.017(2)
C29 0.089(3) 0.078(3) 0.076(3) -0.023(2) -0.014(2) 0.011(2)
C30 0.095(3) 0.066(3) 0.061(2) -0.009(2) -0.016(2) 0.0013(19)
C31 0.075(2) 0.047(2) 0.0487(18) 0.0009(18) -0.0127(16) 0.0020(16)
C32 0.071(2) 0.043(2) 0.0527(19) 0.0051(16) -0.0028(16) 0.0017(16)
C33 0.090(3) 0.053(2) 0.0526(19) 0.0001(19) 0.0041(17) 0.0024(18)
C34 0.085(3) 0.048(2) 0.067(2) -0.0002(18) 0.0015(18) 0.0111(18)
C35 0.062(2) 0.045(2) 0.062(2) 0.0046(16) -0.0030(16) -0.0049(17)
C36 0.076(2) 0.059(2) 0.0518(19) -0.0027(18) 0.0004(16) -0.0032(18)
C37 0.080(2) 0.050(2) 0.053(2) -0.0059(17) 0.0024(16) 0.0046(17)
C38 0.070(2) 0.055(2) 0.077(2) -0.0006(19) 0.0055(18) -0.008(2)
N1 0.121(3) 0.091(3) 0.180(4) 0.017(3) 0.007(3) -0.047(3)
N2 0.071(2) 0.0565(19) 0.0748(19) 0.0104(16) 0.0008(15) -0.0044(16)
N3 0.102(3) 0.063(2) 0.107(3) -0.0088(19) 0.012(2) -0.022(2)
N4 0.0781(19) 0.0447(17) 0.0534(16) -0.0023(14) 0.0017(14) -0.0030(13)

loop_
_atom_type_symbol
_atom_type_description
_atom_type_scat_dispersion_real
_atom_type_scat_dispersion_imag
_atom_type_scat_source
C C 0.0033 0.0016 'International Tables Vol C Tables 4.2.6.8 and 6.1.1.4'
H H 0.0000 0.0000 'International Tables Vol C Tables 4.2.6.8 and 6.1.1.4'
N N 0.0061 0.0033 'International Tables Vol C Tables 4.2.6.8 and 6.1.1.4'

loop_
_geom_angle_atom_site_label_1
_geom_angle_atom_site_label_2
_geom_angle_atom_site_label_3
_geom_angle
C6 C1 C2 122.0(3)
C6 C1 N2 129.0(3)
C2 C1 N2 109.0(3)
C3 C2 C1 119.5(4)
C3 C2 C7 133.3(4)
C1 C2 C7 107.2(3)
C4 C3 C2 118.9(4)
C4 C3 H3 120.6
C2 C3 H3 120.6
C3 C4 C5 121.5(4)
C3 C4 H4 119.2
C5 C4 H4 119.2
C6 C5 C4 120.4(4)
C6 C5 H5 119.8
C4 C5 H5 119.8
C5 C6 C1 117.7(4)
C5 C6 H6 121.1
C1 C6 H6 121.1
C8 C7 C12 118.9(4)
C8 C7 C2 107.0(3)
C12 C7 C2 134.1(4)
C7 C8 N2 109.3(3)
C7 C8 C9 122.0(4)
N2 C8 C9 128.7(4)
C10 C9 C8 117.4(4)
C10 C9 H9 121.3
C8 C9 H9 121.3
C9 C10 C11 122.0(4)
C9 C10 H10 119.0
C11 C10 H10 119.0
C12 C11 C10 120.3(4)
C12 C11 H11 119.9
C10 C11 H11 119.9
C11 C12 C7 119.4(4)
C11 C12 H12 120.3
C7 C12 H12 120.3
C18 C13 C14 119.5(3)
C18 C13 N2 120.9(3)
C14 C13 N2 119.6(3)
C13 C14 C15 119.5(4)
C13 C14 H14 120.2
C15 C14 H14 120.2
C16 C15 C14 120.4(4)
C16 C15 H15 119.8
C14 C15 H15 119.8
C17 C16 C15 119.7(4)
C17 C16 C19 120.3(4)
C15 C16 C19 120.0(4)
C16 C17 C18 120.8(4)
C16 C17 H17 119.6
C18 C17 H17 119.6
C13 C18 C17 119.9(4)
C13 C18 H18 120.0
C17 C18 H18 120.0
N1 C19 C16 179.1(5)
C21 C20 N4 129.6(3)
C21 C20 C25 122.0(3)
N4 C20 C25 108.3(3)
C22 C21 C20 117.1(3)
C22 C21 H21 121.4
C20 C21 H21 121.4
C21 C22 C23 121.9(4)
C21 C22 H22 119.1
C23 C22 H22 119.1
C24 C23 C22 120.9(4)
C24 C23 H23 119.6
C22 C23 H23 119.6
C23 C24 C25 119.1(3)
C23 C24 H24 120.5
C25 C24 H24 120.5
C24 C25 C20 119.0(3)
C24 C25 C31 133.6(3)
C20 C25 C31 107.4(3)
C27 C26 N4 130.1(3)
C27 C26 C31 121.7(3)
N4 C26 C31 108.2(3)
C28 C27 C26 117.5(3)
C28 C27 H27 121.2
C26 C27 H27 121.2
C27 C28 C29 121.4(4)
C27 C28 H28 119.3
C29 C28 H28 119.3
C30 C29 C28 120.6(4)
C30 C29 H29 119.7
C28 C29 H29 119.7
C29 C30 C31 119.6(4)
C29 C30 H30 120.2
C31 C30 H30 120.2
C30 C31 C26 119.0(3)
C30 C31 C25 133.6(3)
C26 C31 C25 107.4(3)
C33 C32 C37 119.7(3)
C33 C32 N4 120.4(3)
C37 C32 N4 119.9(3)
C34 C33 C32 120.0(3)
C34 C33 H33 120.0
C32 C33 H33 120.0
C33 C34 C35 120.3(3)
C33 C34 H34 119.9
C35 C34 H34 119.9
C36 C35 C34 119.5(3)
C36 C35 C38 120.9(3)
C34 C35 C38 119.5(3)
C35 C36 C37 120.3(3)
C35 C36 H36 119.9
C37 C36 H36 119.9
C36 C37 C32 120.1(3)
C36 C37 H37 120.0
C32 C37 H37 120.0
N3 C38 C35 179.5(4)
C8 N2 C1 107.5(3)
C8 N2 C13 126.2(3)
C1 N2 C13 126.0(3)
C26 N4 C20 108.6(3)
C26 N4 C32 124.9(3)
C20 N4 C32 126.2(3)

loop_
_geom_bond_atom_site_label_1
_geom_bond_atom_site_label_2
_geom_bond_distance
C1 C6 1.386(5)
C1 C2 1.391(4)
C1 N2 1.401(4)
C2 C3 1.382(5)
C2 C7 1.438(5)
C3 C4 1.365(6)
C3 H3 0.9300
C4 C5 1.396(5)
C4 H4 0.9300
C5 C6 1.376(5)
C5 H5 0.9300
C6 H6 0.9300
C7 C8 1.392(5)
C7 C12 1.394(5)
C8 N2 1.395(4)
C8 C9 1.401(5)
C9 C10 1.367(5)
C9 H9 0.9300
C10 C11 1.386(6)
C10 H10 0.9300
C11 C12 1.384(6)
C11 H11 0.9300
C12 H12 0.9300
C13 C18 1.368(5)
C13 C14 1.380(5)
C13 N2 1.414(4)
C14 C15 1.390(5)
C14 H14 0.9300
C15 C16 1.360(5)
C15 H15 0.9300
C16 C17 1.358(5)
C16 C19 1.439(6)
C17 C18 1.381(5)
C17 H17 0.9300
C18 H18 0.9300
C19 N1 1.136(5)
C20 C21 1.384(4)
C20 N4 1.404(4)
C20 C25 1.405(4)
C21 C22 1.377(4)
C21 H21 0.9300
C22 C23 1.382(5)
C22 H22 0.9300
C23 C24 1.371(5)
C23 H23 0.9300
C24 C25 1.391(4)
C24 H24 0.9300
C25 C31 1.437(5)
C26 C27 1.389(4)
C26 N4 1.402(4)
C26 C31 1.409(4)
C27 C28 1.376(5)
C27 H27 0.9300
C28 C29 1.397(5)
C28 H28 0.9300
C29 C30 1.370(5)
C29 H29 0.9300
C30 C31 1.386(5)
C30 H30 0.9300
C32 C33 1.381(4)
C32 C37 1.383(4)
C32 N4 1.416(4)
C33 C34 1.368(4)
C33 H33 0.9300
C34 C35 1.391(4)
C34 H34 0.9300
C35 C36 1.373(4)
C35 C38 1.429(5)
C36 C37 1.374(4)
C36 H36 0.9300
C37 H37 0.9300
C38 N3 1.138(4)

loop_
_geom_hbond_atom_site_label_D
_geom_hbond_atom_site_label_H
_geom_hbond_atom_site_label_A
_geom_hbond_site_symmetry_A
_geom_hbond_distance_DH
_geom_hbond_distance_HA
_geom_hbond_distance_DA
_geom_hbond_angle_DHA
C17 H17 N3 1_565 0.93 2.50 3.387(6) 159

loop_
_geom_torsion_atom_site_label_1
_geom_torsion_atom_site_label_2
_geom_torsion_atom_site_label_3
_geom_torsion_atom_site_label_4
_geom_torsion
C6 C1 C2 C3 0.5(5)
N2 C1 C2 C3 178.5(3)
C6 C1 C2 C7 -178.1(3)
N2 C1 C2 C7 -0.1(4)
C1 C2 C3 C4 -0.3(5)
C7 C2 C3 C4 177.9(4)
C2 C3 C4 C5 0.5(6)
C3 C4 C5 C6 -0.9(6)
C4 C5 C6 C1 1.0(5)
C2 C1 C6 C5 -0.8(5)
N2 C1 C6 C5 -178.4(3)
C3 C2 C7 C8 -178.4(4)
C1 C2 C7 C8 0.0(4)
C3 C2 C7 C12 3.0(7)
C1 C2 C7 C12 -178.7(4)
C12 C7 C8 N2 179.1(3)
C2 C7 C8 N2 0.2(4)
C12 C7 C8 C9 0.6(5)
C2 C7 C8 C9 -178.3(3)
C7 C8 C9 C10 -0.8(5)
N2 C8 C9 C10 -178.9(4)
C8 C9 C10 C11 0.1(6)
C9 C10 C11 C12 0.6(7)
C10 C11 C12 C7 -0.7(6)
C8 C7 C12 C11 0.1(6)
C2 C7 C12 C11 178.7(4)
C18 C13 C14 C15 1.3(6)
N2 C13 C14 C15 -178.2(3)
C13 C14 C15 C16 1.0(6)
C14 C15 C16 C17 -2.3(6)
C14 C15 C16 C19 177.0(4)
C15 C16 C17 C18 1.3(6)
C19 C16 C17 C18 -178.1(4)
C14 C13 C18 C17 -2.3(6)
N2 C13 C18 C17 177.2(3)
C16 C17 C18 C13 1.0(6)
C17 C16 C19 N1 2E1(3)
C15 C16 C19 N1 -16E1(10)
N4 C20 C21 C22 -179.3(3)
C25 C20 C21 C22 -2.4(5)
C20 C21 C22 C23 -0.4(5)
C21 C22 C23 C24 2.3(6)
C22 C23 C24 C25 -1.4(5)
C23 C24 C25 C20 -1.4(5)
C23 C24 C25 C31 177.3(3)
C21 C20 C25 C24 3.3(4)
N4 C20 C25 C24 -179.2(3)
C21 C20 C25 C31 -175.7(3)
N4 C20 C25 C31 1.9(3)
N4 C26 C27 C28 179.2(3)
C31 C26 C27 C28 -3.2(5)
C26 C27 C28 C29 0.3(5)
C27 C28 C29 C30 1.7(5)
C28 C29 C30 C31 -0.9(5)
C29 C30 C31 C26 -1.9(5)
C29 C30 C31 C25 178.6(3)
C27 C26 C31 C30 4.1(4)
N4 C26 C31 C30 -177.9(3)
C27 C26 C31 C25 -176.4(3)
N4 C26 C31 C25 1.7(3)
C24 C25 C31 C30 -1.5(6)
C20 C25 C31 C30 177.3(3)
C24 C25 C31 C26 179.1(3)
C20 C25 C31 C26 -2.2(3)
C37 C32 C33 C34 2.2(5)
N4 C32 C33 C34 -177.3(3)
C32 C33 C34 C35 0.8(5)
C33 C34 C35 C36 -2.5(5)
C33 C34 C35 C38 175.7(3)
C34 C35 C36 C37 1.2(5)
C38 C35 C36 C37 -177.0(3)
C35 C36 C37 C32 1.8(5)
C33 C32 C37 C36 -3.5(5)
N4 C32 C37 C36 176.0(3)
C36 C35 C38 N3 5E1(6)
C34 C35 C38 N3 -13E1(6)
C7 C8 N2 C1 -0.2(4)
C9 C8 N2 C1 178.1(3)
C7 C8 N2 C13 173.8(3)
C9 C8 N2 C13 -7.9(6)
C6 C1 N2 C8 178.0(3)
C2 C1 N2 C8 0.2(4)
C6 C1 N2 C13 4.0(5)
C2 C1 N2 C13 -173.8(3)
C18 C13 N2 C8 132.5(4)
C14 C13 N2 C8 -48.0(5)
C18 C13 N2 C1 -54.6(5)
C14 C13 N2 C1 124.9(4)
C27 C26 N4 C20 177.3(3)
C31 C26 N4 C20 -0.6(3)
C27 C26 N4 C32 3.6(5)
C31 C26 N4 C32 -174.2(3)
C21 C20 N4 C26 176.4(3)
C25 C20 N4 C26 -0.8(3)
C21 C20 N4 C32 -10.0(5)
C25 C20 N4 C32 172.7(3)
C33 C32 N4 C26 127.1(3)
C37 C32 N4 C26 -52.4(4)
C33 C32 N4 C20 -45.4(4)
C37 C32 N4 C20 135.1(3)

loop_
_cod_related_entry_id
_cod_related_entry_database
_cod_related_entry_code
1 ChemSpider 13990297
